data_7712777
loop_
_publ_author_name
'Baweja, Saral'
'Gabler, Tom'
'L\"onnecke, Peter'
'Hey-Hawkins, Evamarie'

_publ_section_title
;
 Metal phosphine aldehyde complexes and their application in Cu-free
 Sonogashira and Suzuki-Miyaura cross-coupling reactions
;
_journal_name_full 'Dalton Transactions'
_journal_paper_doi 10.1039/D3DT00507K
_journal_year 2023
_chemical_formula_moiety 'C30 H30 Cl2 O2 P2 Pt'
_chemical_formula_sum 'C30 H30 Cl2 O2 P2 Pt'
_chemical_formula_weight 750.47
_space_group_crystal_system orthorhombic
_space_group_IT_number 61
_space_group_name_Hall '-P 2ac 2ab'
_space_group_name_H-M_alt 'P b c a'
_atom_sites_solution_hydrogens geom
_atom_sites_solution_primary dual
_atom_sites_solution_secondary difmap
_audit_creation_method SHELXL-2018/3
_audit_update_record
;
2023-02-07 deposited with the CCDC.	2023-04-17 downloaded from the CCDC.
;
_cell_angle_alpha 90
_cell_angle_beta 90
_cell_angle_gamma 90
_cell_formula_units_Z 16
_cell_length_a 18.1964(3)
_cell_length_b 17.2411(3)
_cell_length_c 36.1385(6)
_cell_measurement_reflns_used 19209
_cell_measurement_temperature 130(2)
_cell_measurement_theta_max 26.7060
_cell_measurement_theta_min 1.9600
_cell_volume 11337.6(3)
_computing_cell_refinement 'CrysAlisPro 1.171.40.74a (Rigaku OD, 2020)'
_computing_data_collection 'CrysAlisPro 1.171.40.74a (Rigaku OD, 2020)'
_computing_data_reduction 'CrysAlisPro 1.171.40.74a (Rigaku OD, 2020)'
_computing_molecular_graphics
;
 ORTEP3 for Windows
 L. J. Farrugia, J. Appl. Crystallogr. 1997, 30, 565.
 or
 DIAMOND Version 4.5.3
 K. Brandenburg, Crystal Impact GbR, Bonn, Germany
;
_computing_publication_material
;
 WINGX
 L.J. Farrugia,
 J. Appl. Cryst., 2012, 45, 849-854.
;
_computing_structure_refinement 'SHELXL-2018/3 (Sheldrick, 2018)'
_computing_structure_solution SHELXT-2018-2
_diffrn_ambient_temperature 130(2)
_diffrn_detector_area_resol_mean 16.3560
_diffrn_measured_fraction_theta_full 1.000
_diffrn_measured_fraction_theta_max 0.935
_diffrn_measurement_device_type 'Xcalibur, Sapphire3, Gemini'
_diffrn_measurement_method '\w scans'
_diffrn_radiation_type MoK\a
_diffrn_radiation_wavelength 0.71073
_diffrn_reflns_av_R_equivalents 0.0700
_diffrn_reflns_av_unetI/netI 0.0400
_diffrn_reflns_Laue_measured_fraction_full 1.000
_diffrn_reflns_Laue_measured_fraction_max 0.935
_diffrn_reflns_limit_h_max 21
_diffrn_reflns_limit_h_min -22
_diffrn_reflns_limit_k_max 22
_diffrn_reflns_limit_k_min -20
_diffrn_reflns_limit_l_max 44
_diffrn_reflns_limit_l_min -45
_diffrn_reflns_number 100227
_diffrn_reflns_point_group_measured_fraction_full 1.000
_diffrn_reflns_point_group_measured_fraction_max 0.935
_diffrn_reflns_theta_full 25.350
_diffrn_reflns_theta_max 27.099
_diffrn_reflns_theta_min 1.979
_diffrn_source 'fine-focus sealed X-ray tube'
_exptl_absorpt_coefficient_mu 5.279
_exptl_absorpt_correction_T_max 1.00000
_exptl_absorpt_correction_T_min 0.69745
_exptl_absorpt_correction_type multi-scan
_exptl_absorpt_process_details
;
CrysAlisPro 1.171.40.74a (Rigaku Oxford Diffraction, 2020)
Empirical absorption correction using spherical harmonics,
 implemented in SCALE3 ABSPACK scaling algorithm.
;
_exptl_crystal_colour 'clear colourless'
_exptl_crystal_density_diffrn 1.759
_exptl_crystal_description needle
_exptl_crystal_F_000 5888
_exptl_crystal_size_max 0.70
_exptl_crystal_size_mid 0.05
_exptl_crystal_size_min 0.01
_refine_diff_density_max 0.974
_refine_diff_density_min -1.445
_refine_diff_density_rms 0.143
_refine_ls_extinction_method none
_refine_ls_goodness_of_fit_ref 1.100
_refine_ls_hydrogen_treatment constr
_refine_ls_matrix_type full
_refine_ls_number_parameters 667
_refine_ls_number_reflns 11678
_refine_ls_number_restraints 0
_refine_ls_restrained_S_all 1.100
_refine_ls_R_factor_all 0.0520
_refine_ls_R_factor_gt 0.0384
_refine_ls_shift/su_max 0.003
_refine_ls_shift/su_mean 0.000
_refine_ls_structure_factor_coef Fsqd
_refine_ls_weighting_details 'w=1/[\s^2^(Fo^2^)+(0.0290P)^2^+25.0216P] where P=(Fo^2^+2Fc^2^)/3'
_refine_ls_weighting_scheme calc
_refine_ls_wR_factor_gt 0.0733
_refine_ls_wR_factor_ref 0.0779
_reflns_Friedel_coverage 0.000
_reflns_number_gt 9778
_reflns_number_total 11678
_reflns_threshold_expression 'I > 2\s(I)'
_cod_data_source_file d3dt00507k2.cif
_cod_data_source_block comp4_x3341fin
_cod_database_code 7712777
_shelx_shelxl_version_number 2018/3
_shelx_space_group_comment
;
The symmetry employed for this shelxl refinement is uniquely defined
by the following loop, which should always be used as a source of
symmetry information in preference to the above space-group names.
They are only intended as comments.
;

loop_
_space_group_symop_operation_xyz
'x, y, z'
'-x+1/2, -y, z+1/2'
'-x, y+1/2, -z+1/2'
'x+1/2, -y+1/2, -z'
'-x, -y, -z'
'x-1/2, y, -z-1/2'
'x, -y-1/2, z-1/2'
'-x-1/2, y-1/2, z'

loop_
_atom_site_label
_atom_site_type_symbol
_atom_site_fract_x
_atom_site_fract_y
_atom_site_fract_z
_atom_site_U_iso_or_equiv
_atom_site_adp_type
_atom_site_occupancy
_atom_site_site_symmetry_order
_atom_site_calc_flag
_atom_site_refinement_flags_posn
_atom_site_refinement_flags_adp
_atom_site_refinement_flags_occupancy
_atom_site_disorder_assembly
_atom_site_disorder_group
Pt1 Pt 0.31479(2) 0.39272(2) 0.21746(2) 0.01973(6) Uani 1 1 d . . . . .
Cl1 Cl 0.20928(7) 0.41988(8) 0.18310(4) 0.0310(3) Uani 1 1 d . . . . .
Cl2 Cl 0.33134(7) 0.52801(7) 0.22192(4) 0.0328(3) Uani 1 1 d . . . . .
P1 P 0.29113(7) 0.26485(7) 0.21332(4) 0.0198(3) Uani 1 1 d . . . . .
P2 P 0.41607(7) 0.38696(7) 0.25317(4) 0.0212(3) Uani 1 1 d . . . . .
O1 O 0.1286(3) 0.1761(4) 0.12500(14) 0.0689(16) Uani 1 1 d . . . . .
O2 O 0.3855(2) 0.5077(3) 0.36567(11) 0.0452(11) Uani 1 1 d . . . . .
C1 C 0.2171(3) 0.2354(3) 0.18209(14) 0.0258(12) Uani 1 1 d . . . . .
H1A H 0.205776 0.180011 0.186362 0.031 Uiso 1 1 calc R U . . .
H1B H 0.172466 0.265798 0.187989 0.031 Uiso 1 1 calc R U . . .
C2 C 0.2362(3) 0.2471(3) 0.14140(14) 0.0297(12) Uani 1 1 d . . . . .
H2A H 0.241453 0.303280 0.136436 0.036 Uiso 1 1 calc R U . . .
H2B H 0.284135 0.222166 0.136227 0.036 Uiso 1 1 calc R U . . .
C3 C 0.1798(3) 0.2143(4) 0.11595(18) 0.0434(16) Uani 1 1 d . . . . .
H3 H 0.185302 0.224893 0.090295 0.052 Uiso 1 1 calc R U . . .
C4 C 0.3653(3) 0.2033(3) 0.19734(14) 0.0222(11) Uani 1 1 d . . . . .
C5 C 0.4285(3) 0.2364(3) 0.18339(14) 0.0256(11) Uani 1 1 d . . . . .
H5 H 0.433815 0.291252 0.183666 0.031 Uiso 1 1 calc R U . . .
C6 C 0.4844(3) 0.1908(3) 0.16895(15) 0.0310(13) Uani 1 1 d . . . . .
H6 H 0.528469 0.214202 0.160341 0.037 Uiso 1 1 calc R U . . .
C7 C 0.4758(3) 0.1118(3) 0.16716(15) 0.0310(13) Uani 1 1 d . . . . .
H7 H 0.514078 0.080363 0.157377 0.037 Uiso 1 1 calc R U . . .
C8 C 0.4117(3) 0.0779(3) 0.17954(15) 0.0307(13) Uani 1 1 d . . . . .
H8 H 0.405507 0.023314 0.177773 0.037 Uiso 1 1 calc R U . . .
C9 C 0.3562(3) 0.1231(3) 0.19455(14) 0.0269(12) Uani 1 1 d . . . . .
H9 H 0.311997 0.099500 0.202922 0.032 Uiso 1 1 calc R U . . .
C10 C 0.2583(3) 0.2331(3) 0.25837(13) 0.0205(10) Uani 1 1 d . . . . .
C11 C 0.2825(3) 0.1679(3) 0.27727(15) 0.0314(13) Uani 1 1 d . . . . .
H11 H 0.317042 0.133839 0.266078 0.038 Uiso 1 1 calc R U . . .
C12 C 0.2562(3) 0.1525(3) 0.31250(16) 0.0379(14) Uani 1 1 d . . . . .
H12 H 0.273862 0.108410 0.325556 0.046 Uiso 1 1 calc R U . . .
C13 C 0.2054(3) 0.1996(3) 0.32868(15) 0.0367(14) Uani 1 1 d . . . . .
H13 H 0.187483 0.188249 0.352767 0.044 Uiso 1 1 calc R U . . .
C14 C 0.1802(3) 0.2639(3) 0.30986(16) 0.0346(13) Uani 1 1 d . . . . .
H14 H 0.144433 0.296695 0.320924 0.042 Uiso 1 1 calc R U . . .
C15 C 0.2066(3) 0.2808(3) 0.27526(14) 0.0280(12) Uani 1 1 d . . . . .
H15 H 0.189368 0.325577 0.262666 0.034 Uiso 1 1 calc R U . . .
C16 C 0.4078(3) 0.4488(3) 0.29422(14) 0.0246(11) Uani 1 1 d . . . . .
H16A H 0.443469 0.430631 0.312991 0.029 Uiso 1 1 calc R U . . .
H16B H 0.421778 0.502360 0.287278 0.029 Uiso 1 1 calc R U . . .
C17 C 0.3318(3) 0.4511(3) 0.31191(16) 0.0315(13) Uani 1 1 d . . . . .
H17A H 0.298188 0.480505 0.295582 0.038 Uiso 1 1 calc R U . . .
H17B H 0.312767 0.397465 0.313880 0.038 Uiso 1 1 calc R U . . .
C18 C 0.3315(3) 0.4875(3) 0.34959(15) 0.0315(13) Uani 1 1 d . . . . .
H18 H 0.285408 0.494976 0.361417 0.038 Uiso 1 1 calc R U . . .
C19 C 0.4513(3) 0.2967(3) 0.27265(14) 0.0249(11) Uani 1 1 d . . . . .
C20 C 0.5125(3) 0.2598(3) 0.25723(16) 0.0303(13) Uani 1 1 d . . . . .
H20 H 0.535617 0.280986 0.235940 0.036 Uiso 1 1 calc R U . . .
C21 C 0.5394(3) 0.1922(3) 0.27301(18) 0.0388(15) Uani 1 1 d . . . . .
H21 H 0.580583 0.166959 0.262226 0.047 Uiso 1 1 calc R U . . .
C22 C 0.5074(4) 0.1617(3) 0.30386(19) 0.0447(17) Uani 1 1 d . . . . .
H22 H 0.527317 0.116190 0.314795 0.054 Uiso 1 1 calc R U . . .
C23 C 0.4469(3) 0.1959(3) 0.31919(16) 0.0381(14) Uani 1 1 d . . . . .
H23 H 0.424122 0.173482 0.340296 0.046 Uiso 1 1 calc R U . . .
C24 C 0.4186(3) 0.2638(3) 0.30374(15) 0.0334(13) Uani 1 1 d . . . . .
H24 H 0.376810 0.287831 0.314520 0.040 Uiso 1 1 calc R U . . .
C25 C 0.4951(3) 0.4258(3) 0.22853(14) 0.0222(11) Uani 1 1 d . . . . .
C26 C 0.4916(3) 0.4362(3) 0.19055(14) 0.0274(12) Uani 1 1 d . . . . .
H26 H 0.446853 0.426912 0.177786 0.033 Uiso 1 1 calc R U . . .
C27 C 0.5535(3) 0.4603(3) 0.17103(16) 0.0349(13) Uani 1 1 d . . . . .
H27 H 0.551616 0.465837 0.144888 0.042 Uiso 1 1 calc R U . . .
C28 C 0.6179(3) 0.4761(3) 0.19015(17) 0.0343(14) Uani 1 1 d . . . . .
H28 H 0.660093 0.492750 0.176904 0.041 Uiso 1 1 calc R U . . .
C29 C 0.6216(3) 0.4680(3) 0.22779(17) 0.0322(13) Uani 1 1 d . . . . .
H29 H 0.665821 0.479893 0.240548 0.039 Uiso 1 1 calc R U . . .
C30 C 0.5607(3) 0.4425(3) 0.24716(16) 0.0284(12) Uani 1 1 d . . . . .
H30 H 0.563375 0.436269 0.273245 0.034 Uiso 1 1 calc R U . . .
Pt2 Pt 0.62986(2) 0.66187(2) 0.49302(2) 0.01919(6) Uani 1 1 d . . . . .
Cl3 Cl 0.67750(7) 0.62862(8) 0.43451(3) 0.0270(3) Uani 1 1 d . . . . .
Cl4 Cl 0.68463(7) 0.54804(7) 0.51647(4) 0.0288(3) Uani 1 1 d . . . . .
P3 P 0.56468(7) 0.75194(8) 0.46235(3) 0.0207(3) Uani 1 1 d . . . . .
P4 P 0.60201(7) 0.69526(8) 0.55151(4) 0.0203(3) Uani 1 1 d . . . . .
O3 O 0.3659(2) 0.6721(2) 0.41594(13) 0.0433(11) Uani 1 1 d . . . . .
O4 O 0.8071(2) 0.6019(3) 0.61224(13) 0.0511(12) Uani 1 1 d . . . . .
C31 C 0.5187(3) 0.7056(3) 0.42315(14) 0.0276(12) Uani 1 1 d . . . . .
H31A H 0.479106 0.740444 0.414406 0.033 Uiso 1 1 calc R U . . .
H31B H 0.554667 0.700282 0.402748 0.033 Uiso 1 1 calc R U . . .
C32 C 0.4853(3) 0.6257(3) 0.43085(15) 0.0265(12) Uani 1 1 d . . . . .
H32A H 0.507620 0.587872 0.413590 0.032 Uiso 1 1 calc R U . . .
H32B H 0.499004 0.609961 0.456264 0.032 Uiso 1 1 calc R U . . .
C33 C 0.4040(3) 0.6207(3) 0.42727(15) 0.0316(13) Uani 1 1 d . . . . .
H33 H 0.380772 0.573706 0.434450 0.038 Uiso 1 1 calc R U . . .
C34 C 0.6178(3) 0.8305(3) 0.44196(13) 0.0214(11) Uani 1 1 d . . . . .
C35 C 0.6833(3) 0.8524(3) 0.45777(16) 0.0346(13) Uani 1 1 d . . . . .
H35 H 0.702660 0.823776 0.478010 0.042 Uiso 1 1 calc R U . . .
C36 C 0.7214(3) 0.9161(4) 0.44433(17) 0.0416(15) Uani 1 1 d . . . . .
H36 H 0.766048 0.931590 0.455760 0.050 Uiso 1 1 calc R U . . .
C37 C 0.6949(3) 0.9571(3) 0.41462(16) 0.0341(13) Uani 1 1 d . . . . .
H37 H 0.720887 1.000998 0.405676 0.041 Uiso 1 1 calc R U . . .
C38 C 0.6301(3) 0.9341(3) 0.39768(16) 0.0336(13) Uani 1 1 d . . . . .
H38 H 0.612410 0.961276 0.376614 0.040 Uiso 1 1 calc R U . . .
C39 C 0.5915(3) 0.8721(3) 0.41139(16) 0.0325(13) Uani 1 1 d . . . . .
H39 H 0.546515 0.857241 0.400065 0.039 Uiso 1 1 calc R U . . .
C40 C 0.4878(3) 0.7988(3) 0.48568(13) 0.0229(11) Uani 1 1 d . . . . .
C41 C 0.4800(3) 0.8795(3) 0.48732(14) 0.0275(12) Uani 1 1 d . . . . .
H41 H 0.517330 0.912106 0.477498 0.033 Uiso 1 1 calc R U . . .
C42 C 0.4182(3) 0.9116(3) 0.50320(15) 0.0317(13) Uani 1 1 d . . . . .
H42 H 0.413773 0.966370 0.504719 0.038 Uiso 1 1 calc R U . . .
C43 C 0.3628(3) 0.8653(4) 0.51689(15) 0.0310(13) Uani 1 1 d . . . . .
H43 H 0.320051 0.887909 0.527463 0.037 Uiso 1 1 calc R U . . .
C44 C 0.3701(3) 0.7856(3) 0.51507(14) 0.0279(12) Uani 1 1 d . . . . .
H44 H 0.332109 0.753373 0.524510 0.033 Uiso 1 1 calc R U . . .
C45 C 0.4318(3) 0.7523(3) 0.49970(13) 0.0251(11) Uani 1 1 d . . . . .
H45 H 0.436223 0.697413 0.498686 0.030 Uiso 1 1 calc R U . . .
C46 C 0.6763(3) 0.6690(3) 0.58339(14) 0.0246(11) Uani 1 1 d . . . . .
H46A H 0.666540 0.693356 0.607697 0.030 Uiso 1 1 calc R U . . .
H46B H 0.675778 0.612063 0.586985 0.030 Uiso 1 1 calc R U . . .
C47 C 0.7532(3) 0.6933(3) 0.57038(16) 0.0313(13) Uani 1 1 d . . . . .
H47A H 0.756397 0.686209 0.543239 0.038 Uiso 1 1 calc R U . . .
H47B H 0.760203 0.749125 0.575686 0.038 Uiso 1 1 calc R U . . .
C48 C 0.8134(3) 0.6488(4) 0.58820(18) 0.0399(15) Uani 1 1 d . . . . .
H48 H 0.861869 0.658771 0.579615 0.048 Uiso 1 1 calc R U . . .
C49 C 0.5241(3) 0.6448(3) 0.57119(14) 0.0218(11) Uani 1 1 d . . . . .
C50 C 0.4856(3) 0.5916(3) 0.54995(15) 0.0244(11) Uani 1 1 d . . . . .
H50 H 0.500578 0.581679 0.525229 0.029 Uiso 1 1 calc R U . . .
C51 C 0.4252(3) 0.5527(3) 0.56443(15) 0.0271(12) Uani 1 1 d . . . . .
H51 H 0.398587 0.516893 0.549630 0.033 Uiso 1 1 calc R U . . .
C52 C 0.4043(3) 0.5667(3) 0.60044(16) 0.0308(13) Uani 1 1 d . . . . .
H52 H 0.363084 0.540237 0.610480 0.037 Uiso 1 1 calc R U . . .
C53 C 0.4428(3) 0.6187(3) 0.62212(15) 0.0314(13) Uani 1 1 d . . . . .
H53 H 0.428177 0.627858 0.646974 0.038 Uiso 1 1 calc R U . . .
C54 C 0.5027(3) 0.6575(3) 0.60760(14) 0.0267(12) Uani 1 1 d . . . . .
H54 H 0.529320 0.692969 0.622573 0.032 Uiso 1 1 calc R U . . .
C55 C 0.5888(3) 0.7988(3) 0.56067(13) 0.0220(11) Uani 1 1 d . . . . .
C56 C 0.5247(3) 0.8288(3) 0.57573(14) 0.0253(11) Uani 1 1 d . . . . .
H56 H 0.484489 0.795406 0.581011 0.030 Uiso 1 1 calc R U . . .
C57 C 0.5192(3) 0.9073(3) 0.58304(15) 0.0323(13) Uani 1 1 d . . . . .
H57 H 0.475367 0.927666 0.593522 0.039 Uiso 1 1 calc R U . . .
C58 C 0.5772(3) 0.9562(3) 0.57514(15) 0.0379(14) Uani 1 1 d . . . . .
H58 H 0.573150 1.010063 0.580209 0.045 Uiso 1 1 calc R U . . .
C59 C 0.6411(3) 0.9271(3) 0.55994(16) 0.0372(14) Uani 1 1 d . . . . .
H59 H 0.680633 0.960973 0.554166 0.045 Uiso 1 1 calc R U . . .
C60 C 0.6471(3) 0.8484(3) 0.55316(17) 0.0336(13) Uani 1 1 d . . . . .
H60 H 0.691529 0.828048 0.543288 0.040 Uiso 1 1 calc R U . . .

loop_
_atom_site_aniso_label
_atom_site_aniso_U_11
_atom_site_aniso_U_22
_atom_site_aniso_U_33
_atom_site_aniso_U_23
_atom_site_aniso_U_13
_atom_site_aniso_U_12
Pt1 0.01977(10) 0.01722(10) 0.02221(10) 0.00052(8) -0.00260(8) 0.00011(8)
Cl1 0.0289(7) 0.0281(7) 0.0360(8) -0.0012(6) -0.0109(6) 0.0039(6)
Cl2 0.0337(7) 0.0169(6) 0.0478(9) 0.0015(6) -0.0079(6) 0.0001(5)
P1 0.0210(6) 0.0177(6) 0.0208(7) -0.0012(5) -0.0010(5) -0.0017(5)
P2 0.0208(6) 0.0203(7) 0.0225(7) -0.0002(5) -0.0032(5) -0.0006(5)
O1 0.043(3) 0.106(5) 0.057(3) -0.021(3) -0.012(2) -0.019(3)
O2 0.049(3) 0.054(3) 0.033(2) -0.007(2) 0.005(2) -0.011(2)
C1 0.026(3) 0.025(3) 0.027(3) -0.004(2) -0.008(2) -0.001(2)
C2 0.031(3) 0.035(3) 0.023(3) -0.005(2) -0.004(2) 0.003(3)
C3 0.037(3) 0.060(4) 0.033(3) -0.014(3) -0.011(3) 0.013(3)
C4 0.025(3) 0.021(3) 0.020(3) 0.001(2) -0.004(2) 0.003(2)
C5 0.025(3) 0.025(3) 0.026(3) -0.002(2) 0.000(2) 0.001(2)
C6 0.026(3) 0.039(3) 0.028(3) -0.001(3) 0.003(2) -0.003(3)
C7 0.032(3) 0.035(3) 0.025(3) 0.001(3) 0.000(2) 0.011(3)
C8 0.040(3) 0.022(3) 0.031(3) -0.001(2) 0.005(3) 0.007(2)
C9 0.031(3) 0.026(3) 0.023(3) -0.003(2) 0.005(2) -0.001(2)
C10 0.024(2) 0.020(3) 0.018(2) -0.002(2) 0.000(2) -0.003(2)
C11 0.045(3) 0.019(3) 0.030(3) 0.001(2) 0.005(3) 0.003(2)
C12 0.052(4) 0.027(3) 0.034(3) 0.011(3) 0.006(3) 0.002(3)
C13 0.048(3) 0.041(4) 0.022(3) 0.005(3) 0.012(3) -0.005(3)
C14 0.031(3) 0.039(3) 0.034(3) -0.003(3) 0.010(3) 0.000(3)
C15 0.026(3) 0.031(3) 0.027(3) 0.000(2) 0.003(2) 0.000(2)
C16 0.023(3) 0.023(3) 0.028(3) -0.002(2) -0.002(2) 0.002(2)
C17 0.031(3) 0.028(3) 0.036(3) -0.003(3) 0.002(2) 0.000(2)
C18 0.035(3) 0.032(3) 0.028(3) 0.002(2) 0.006(3) 0.002(3)
C19 0.029(3) 0.022(3) 0.024(3) -0.001(2) -0.010(2) -0.004(2)
C20 0.027(3) 0.024(3) 0.039(3) 0.000(2) -0.006(2) 0.000(2)
C21 0.033(3) 0.030(3) 0.053(4) 0.001(3) -0.013(3) 0.009(3)
C22 0.051(4) 0.026(3) 0.058(4) 0.008(3) -0.028(3) -0.003(3)
C23 0.052(4) 0.031(3) 0.031(3) 0.013(3) -0.007(3) -0.008(3)
C24 0.045(3) 0.028(3) 0.028(3) 0.000(2) -0.003(3) -0.003(3)
C25 0.025(3) 0.018(3) 0.024(3) 0.001(2) 0.000(2) 0.003(2)
C26 0.032(3) 0.023(3) 0.027(3) 0.004(2) -0.005(2) -0.003(2)
C27 0.040(3) 0.031(3) 0.034(3) 0.007(3) 0.006(3) 0.000(3)
C28 0.030(3) 0.029(3) 0.044(4) 0.004(3) 0.011(3) -0.003(2)
C29 0.023(3) 0.024(3) 0.049(4) -0.002(3) 0.000(3) -0.001(2)
C30 0.025(3) 0.025(3) 0.036(3) -0.004(2) -0.007(2) 0.002(2)
Pt2 0.01848(9) 0.01904(10) 0.02005(10) -0.00018(8) 0.00080(8) -0.00004(8)
Cl3 0.0278(6) 0.0292(7) 0.0240(7) -0.0019(5) 0.0051(5) 0.0003(5)
Cl4 0.0331(7) 0.0226(6) 0.0308(7) 0.0021(5) 0.0003(6) 0.0061(5)
P3 0.0210(6) 0.0206(7) 0.0203(7) 0.0004(5) -0.0005(5) 0.0008(5)
P4 0.0208(6) 0.0202(7) 0.0198(7) 0.0011(5) 0.0003(5) 0.0000(5)
O3 0.032(2) 0.039(3) 0.059(3) -0.009(2) -0.015(2) 0.009(2)
O4 0.041(2) 0.054(3) 0.058(3) 0.011(3) -0.012(2) 0.004(2)
C31 0.033(3) 0.027(3) 0.022(3) -0.002(2) -0.005(2) 0.000(2)
C32 0.029(3) 0.025(3) 0.026(3) -0.005(2) -0.007(2) 0.004(2)
C33 0.038(3) 0.028(3) 0.029(3) -0.009(2) -0.005(3) 0.002(3)
C34 0.025(3) 0.024(3) 0.015(2) -0.003(2) 0.005(2) 0.002(2)
C35 0.032(3) 0.040(3) 0.032(3) 0.006(3) 0.000(3) -0.009(3)
C36 0.034(3) 0.054(4) 0.036(4) 0.000(3) -0.002(3) -0.020(3)
C37 0.041(3) 0.027(3) 0.034(3) 0.001(3) 0.010(3) -0.007(3)
C38 0.041(3) 0.027(3) 0.033(3) 0.007(3) -0.003(3) -0.006(3)
C39 0.032(3) 0.030(3) 0.035(3) 0.006(3) -0.004(3) -0.003(2)
C40 0.024(3) 0.025(3) 0.020(3) 0.000(2) -0.004(2) -0.002(2)
C41 0.029(3) 0.026(3) 0.027(3) 0.002(2) 0.002(2) 0.000(2)
C42 0.037(3) 0.023(3) 0.035(3) -0.002(2) 0.001(3) 0.011(2)
C43 0.025(3) 0.046(3) 0.023(3) 0.000(3) 0.003(2) 0.009(3)
C44 0.022(3) 0.039(3) 0.023(3) 0.004(2) 0.001(2) -0.005(2)
C45 0.027(3) 0.027(3) 0.022(3) 0.003(2) -0.003(2) -0.002(2)
C46 0.027(3) 0.027(3) 0.020(3) -0.004(2) -0.002(2) -0.003(2)
C47 0.026(3) 0.031(3) 0.037(3) 0.002(3) -0.004(2) -0.004(2)
C48 0.029(3) 0.043(4) 0.048(4) -0.004(3) -0.005(3) 0.000(3)
C49 0.021(2) 0.017(3) 0.027(3) 0.002(2) 0.000(2) -0.002(2)
C50 0.029(3) 0.017(3) 0.028(3) 0.001(2) 0.001(2) 0.006(2)
C51 0.027(3) 0.023(3) 0.032(3) 0.005(2) 0.000(2) -0.001(2)
C52 0.023(3) 0.030(3) 0.039(3) 0.008(3) 0.007(2) -0.002(2)
C53 0.033(3) 0.037(3) 0.025(3) 0.006(2) 0.005(2) 0.000(3)
C54 0.030(3) 0.029(3) 0.021(3) 0.002(2) 0.002(2) -0.004(2)
C55 0.024(3) 0.022(3) 0.020(3) 0.005(2) 0.001(2) -0.001(2)
C56 0.027(3) 0.029(3) 0.021(3) -0.001(2) 0.001(2) -0.002(2)
C57 0.044(3) 0.025(3) 0.028(3) -0.004(2) 0.009(3) 0.006(3)
C58 0.064(4) 0.020(3) 0.029(3) -0.005(2) 0.005(3) 0.001(3)
C59 0.045(4) 0.029(3) 0.038(3) 0.005(3) 0.003(3) -0.009(3)
C60 0.033(3) 0.025(3) 0.043(4) -0.002(3) 0.001(3) -0.001(2)

loop_
_atom_type_symbol
_atom_type_description
_atom_type_scat_dispersion_real
_atom_type_scat_dispersion_imag
_atom_type_scat_source
Pt Pt -1.7033 8.3905 'International Tables Vol C Tables 4.2.6.8 and 6.1.1.4'
Cl Cl 0.1484 0.1585 'International Tables Vol C Tables 4.2.6.8 and 6.1.1.4'
P P 0.1023 0.0942 'International Tables Vol C Tables 4.2.6.8 and 6.1.1.4'
O O 0.0106 0.0060 'International Tables Vol C Tables 4.2.6.8 and 6.1.1.4'
C C 0.0033 0.0016 'International Tables Vol C Tables 4.2.6.8 and 6.1.1.4'
H H 0.0000 0.0000 'International Tables Vol C Tables 4.2.6.8 and 6.1.1.4'

loop_
_geom_angle_atom_site_label_1
_geom_angle_atom_site_label_2
_geom_angle_atom_site_label_3
_geom_angle
_geom_angle_site_symmetry_1
_geom_angle_site_symmetry_3
_geom_angle_publ_flag
P1 Pt1 P2 98.71(5) . . ?
P1 Pt1 Cl1 90.22(5) . . ?
P2 Pt1 Cl1 170.72(5) . . ?
P1 Pt1 Cl2 176.32(5) . . ?
P2 Pt1 Cl2 84.26(5) . . ?
Cl1 Pt1 Cl2 86.73(5) . . ?
C4 P1 C10 110.7(2) . . ?
C4 P1 C1 100.9(2) . . ?
C10 P1 C1 103.1(2) . . ?
C4 P1 Pt1 116.88(17) . . ?
C10 P1 Pt1 107.34(16) . . ?
C1 P1 Pt1 116.96(18) . . ?
C25 P2 C19 103.0(2) . . ?
C25 P2 C16 104.3(2) . . ?
C19 P2 C16 102.3(2) . . ?
C25 P2 Pt1 110.49(17) . . ?
C19 P2 Pt1 123.12(16) . . ?
C16 P2 Pt1 111.75(16) . . ?
C2 C1 P1 113.0(4) . . ?
C2 C1 H1A 109.0 . . ?
P1 C1 H1A 109.0 . . ?
C2 C1 H1B 109.0 . . ?
P1 C1 H1B 109.0 . . ?
H1A C1 H1B 107.8 . . ?
C3 C2 C1 112.9(5) . . ?
C3 C2 H2A 109.0 . . ?
C1 C2 H2A 109.0 . . ?
C3 C2 H2B 109.0 . . ?
C1 C2 H2B 109.0 . . ?
H2A C2 H2B 107.8 . . ?
O1 C3 C2 125.5(6) . . ?
O1 C3 H3 117.2 . . ?
C2 C3 H3 117.2 . . ?
C5 C4 C9 118.9(5) . . ?
C5 C4 P1 119.7(4) . . ?
C9 C4 P1 120.9(4) . . ?
C4 C5 C6 120.9(5) . . ?
C4 C5 H5 119.5 . . ?
C6 C5 H5 119.5 . . ?
C7 C6 C5 119.8(5) . . ?
C7 C6 H6 120.1 . . ?
C5 C6 H6 120.1 . . ?
C6 C7 C8 120.0(5) . . ?
C6 C7 H7 120.0 . . ?
C8 C7 H7 120.0 . . ?
C7 C8 C9 120.4(5) . . ?
C7 C8 H8 119.8 . . ?
C9 C8 H8 119.8 . . ?
C8 C9 C4 119.9(5) . . ?
C8 C9 H9 120.1 . . ?
C4 C9 H9 120.1 . . ?
C11 C10 C15 118.6(5) . . ?
C11 C10 P1 125.4(4) . . ?
C15 C10 P1 115.9(4) . . ?
C12 C11 C10 119.8(5) . . ?
C12 C11 H11 120.1 . . ?
C10 C11 H11 120.1 . . ?
C13 C12 C11 120.9(5) . . ?
C13 C12 H12 119.5 . . ?
C11 C12 H12 119.5 . . ?
C12 C13 C14 119.6(5) . . ?
C12 C13 H13 120.2 . . ?
C14 C13 H13 120.2 . . ?
C15 C14 C13 120.2(5) . . ?
C15 C14 H14 119.9 . . ?
C13 C14 H14 119.9 . . ?
C14 C15 C10 120.8(5) . . ?
C14 C15 H15 119.6 . . ?
C10 C15 H15 119.6 . . ?
C17 C16 P2 115.4(4) . . ?
C17 C16 H16A 108.4 . . ?
P2 C16 H16A 108.4 . . ?
C17 C16 H16B 108.4 . . ?
P2 C16 H16B 108.4 . . ?
H16A C16 H16B 107.5 . . ?
C18 C17 C16 113.3(4) . . ?
C18 C17 H17A 108.9 . . ?
C16 C17 H17A 108.9 . . ?
C18 C17 H17B 108.9 . . ?
C16 C17 H17B 108.9 . . ?
H17A C17 H17B 107.7 . . ?
O2 C18 C17 124.1(5) . . ?
O2 C18 H18 118.0 . . ?
C17 C18 H18 118.0 . . ?
C24 C19 C20 118.5(5) . . ?
C24 C19 P2 120.5(4) . . ?
C20 C19 P2 121.0(4) . . ?
C21 C20 C19 120.0(6) . . ?
C21 C20 H20 120.0 . . ?
C19 C20 H20 120.0 . . ?
C22 C21 C20 120.6(6) . . ?
C22 C21 H21 119.7 . . ?
C20 C21 H21 119.7 . . ?
C21 C22 C23 120.6(6) . . ?
C21 C22 H22 119.7 . . ?
C23 C22 H22 119.7 . . ?
C22 C23 C24 119.8(6) . . ?
C22 C23 H23 120.1 . . ?
C24 C23 H23 120.1 . . ?
C19 C24 C23 120.5(5) . . ?
C19 C24 H24 119.8 . . ?
C23 C24 H24 119.8 . . ?
C26 C25 C30 119.2(5) . . ?
C26 C25 P2 119.8(4) . . ?
C30 C25 P2 121.0(4) . . ?
C25 C26 C27 120.3(5) . . ?
C25 C26 H26 119.9 . . ?
C27 C26 H26 119.9 . . ?
C28 C27 C26 119.3(5) . . ?
C28 C27 H27 120.4 . . ?
C26 C27 H27 120.4 . . ?
C29 C28 C27 121.1(5) . . ?
C29 C28 H28 119.4 . . ?
C27 C28 H28 119.4 . . ?
C28 C29 C30 119.7(5) . . ?
C28 C29 H29 120.1 . . ?
C30 C29 H29 120.1 . . ?
C29 C30 C25 120.4(5) . . ?
C29 C30 H30 119.8 . . ?
C25 C30 H30 119.8 . . ?
P3 Pt2 P4 99.66(5) . . ?
P3 Pt2 Cl3 85.40(5) . . ?
P4 Pt2 Cl3 171.44(5) . . ?
P3 Pt2 Cl4 167.30(5) . . ?
P4 Pt2 Cl4 88.31(5) . . ?
Cl3 Pt2 Cl4 87.97(5) . . ?
C34 P3 C40 105.4(2) . . ?
C34 P3 C31 104.7(2) . . ?
C40 P3 C31 101.6(2) . . ?
C34 P3 Pt2 115.71(17) . . ?
C40 P3 Pt2 118.92(17) . . ?
C31 P3 Pt2 108.76(18) . . ?
C49 P4 C55 107.2(2) . . ?
C49 P4 C46 102.2(2) . . ?
C55 P4 C46 102.9(2) . . ?
C49 P4 Pt2 115.04(17) . . ?
C55 P4 Pt2 116.68(16) . . ?
C46 P4 Pt2 111.17(17) . . ?
C32 C31 P3 115.7(4) . . ?
C32 C31 H31A 108.4 . . ?
P3 C31 H31A 108.4 . . ?
C32 C31 H31B 108.4 . . ?
P3 C31 H31B 108.4 . . ?
H31A C31 H31B 107.4 . . ?
C33 C32 C31 115.6(4) . . ?
C33 C32 H32A 108.4 . . ?
C31 C32 H32A 108.4 . . ?
C33 C32 H32B 108.4 . . ?
C31 C32 H32B 108.4 . . ?
H32A C32 H32B 107.4 . . ?
O3 C33 C32 124.2(5) . . ?
O3 C33 H33 117.9 . . ?
C32 C33 H33 117.9 . . ?
C35 C34 C39 118.8(5) . . ?
C35 C34 P3 119.8(4) . . ?
C39 C34 P3 121.3(4) . . ?
C34 C35 C36 120.4(5) . . ?
C34 C35 H35 119.8 . . ?
C36 C35 H35 119.8 . . ?
C37 C36 C35 120.4(5) . . ?
C37 C36 H36 119.8 . . ?
C35 C36 H36 119.8 . . ?
C36 C37 C38 119.8(5) . . ?
C36 C37 H37 120.1 . . ?
C38 C37 H37 120.1 . . ?
C39 C38 C37 119.9(5) . . ?
C39 C38 H38 120.0 . . ?
C37 C38 H38 120.0 . . ?
C38 C39 C34 120.6(5) . . ?
C38 C39 H39 119.7 . . ?
C34 C39 H39 119.7 . . ?
C45 C40 C41 119.0(5) . . ?
C45 C40 P3 118.3(4) . . ?
C41 C40 P3 122.5(4) . . ?
C42 C41 C40 119.9(5) . . ?
C42 C41 H41 120.1 . . ?
C40 C41 H41 120.1 . . ?
C43 C42 C41 121.0(5) . . ?
C43 C42 H42 119.5 . . ?
C41 C42 H42 119.5 . . ?
C42 C43 C44 119.2(5) . . ?
C42 C43 H43 120.4 . . ?
C44 C43 H43 120.4 . . ?
C45 C44 C43 120.8(5) . . ?
C45 C44 H44 119.6 . . ?
C43 C44 H44 119.6 . . ?
C44 C45 C40 120.2(5) . . ?
C44 C45 H45 119.9 . . ?
C40 C45 H45 119.9 . . ?
C47 C46 P4 114.4(4) . . ?
C47 C46 H46A 108.7 . . ?
P4 C46 H46A 108.7 . . ?
C47 C46 H46B 108.7 . . ?
P4 C46 H46B 108.7 . . ?
H46A C46 H46B 107.6 . . ?
C48 C47 C46 113.5(5) . . ?
C48 C47 H47A 108.9 . . ?
C46 C47 H47A 108.9 . . ?
C48 C47 H47B 108.9 . . ?
C46 C47 H47B 108.9 . . ?
H47A C47 H47B 107.7 . . ?
O4 C48 C47 126.5(6) . . ?
O4 C48 H48 116.8 . . ?
C47 C48 H48 116.8 . . ?
C50 C49 C54 119.1(5) . . ?
C50 C49 P4 119.8(4) . . ?
C54 C49 P4 121.1(4) . . ?
C49 C50 C51 120.7(5) . . ?
C49 C50 H50 119.6 . . ?
C51 C50 H50 119.6 . . ?
C52 C51 C50 119.3(5) . . ?
C52 C51 H51 120.3 . . ?
C50 C51 H51 120.3 . . ?
C51 C52 C53 120.6(5) . . ?
C51 C52 H52 119.7 . . ?
C53 C52 H52 119.7 . . ?
C54 C53 C52 119.9(5) . . ?
C54 C53 H53 120.1 . . ?
C52 C53 H53 120.1 . . ?
C53 C54 C49 120.4(5) . . ?
C53 C54 H54 119.8 . . ?
C49 C54 H54 119.8 . . ?
C56 C55 C60 119.3(5) . . ?
C56 C55 P4 123.0(4) . . ?
C60 C55 P4 117.7(4) . . ?
C57 C56 C55 120.0(5) . . ?
C57 C56 H56 120.0 . . ?
C55 C56 H56 120.0 . . ?
C58 C57 C56 120.2(5) . . ?
C58 C57 H57 119.9 . . ?
C56 C57 H57 119.9 . . ?
C59 C58 C57 120.3(5) . . ?
C59 C58 H58 119.8 . . ?
C57 C58 H58 119.8 . . ?
C58 C59 C60 119.6(5) . . ?
C58 C59 H59 120.2 . . ?
C60 C59 H59 120.2 . . ?
C59 C60 C55 120.5(5) . . ?
C59 C60 H60 119.7 . . ?
C55 C60 H60 119.7 . . ?

loop_
_geom_bond_atom_site_label_1
_geom_bond_atom_site_label_2
_geom_bond_distance
_geom_bond_site_symmetry_2
_geom_bond_publ_flag
Pt1 P1 2.2514(13) . ?
Pt1 P2 2.2521(13) . ?
Pt1 Cl1 2.3339(13) . ?
Pt1 Cl2 2.3575(13) . ?
P1 C4 1.811(5) . ?
P1 C10 1.819(5) . ?
P1 C1 1.829(5) . ?
P2 C25 1.819(5) . ?
P2 C19 1.825(5) . ?
P2 C16 1.833(5) . ?
O1 C3 1.188(8) . ?
O2 C18 1.194(6) . ?
C1 C2 1.524(7) . ?
C1 H1A 0.9900 . ?
C1 H1B 0.9900 . ?
C2 C3 1.489(7) . ?
C2 H2A 0.9900 . ?
C2 H2B 0.9900 . ?
C3 H3 0.9500 . ?
C4 C5 1.379(7) . ?
C4 C9 1.398(7) . ?
C5 C6 1.388(7) . ?
C5 H5 0.9500 . ?
C6 C7 1.374(8) . ?
C6 H6 0.9500 . ?
C7 C8 1.380(8) . ?
C7 H7 0.9500 . ?
C8 C9 1.386(7) . ?
C8 H8 0.9500 . ?
C9 H9 0.9500 . ?
C10 C11 1.388(7) . ?
C10 C15 1.390(7) . ?
C11 C12 1.386(8) . ?
C11 H11 0.9500 . ?
C12 C13 1.363(8) . ?
C12 H12 0.9500 . ?
C13 C14 1.380(8) . ?
C13 H13 0.9500 . ?
C14 C15 1.370(7) . ?
C14 H14 0.9500 . ?
C15 H15 0.9500 . ?
C16 C17 1.523(7) . ?
C16 H16A 0.9900 . ?
C16 H16B 0.9900 . ?
C17 C18 1.500(8) . ?
C17 H17A 0.9900 . ?
C17 H17B 0.9900 . ?
C18 H18 0.9500 . ?
C19 C24 1.392(7) . ?
C19 C20 1.398(7) . ?
C20 C21 1.386(7) . ?
C20 H20 0.9500 . ?
C21 C22 1.364(9) . ?
C21 H21 0.9500 . ?
C22 C23 1.366(9) . ?
C22 H22 0.9500 . ?
C23 C24 1.396(8) . ?
C23 H23 0.9500 . ?
C24 H24 0.9500 . ?
C25 C26 1.386(7) . ?
C25 C30 1.401(7) . ?
C26 C27 1.391(7) . ?
C26 H26 0.9500 . ?
C27 C28 1.387(8) . ?
C27 H27 0.9500 . ?
C28 C29 1.369(8) . ?
C28 H28 0.9500 . ?
C29 C30 1.382(7) . ?
C29 H29 0.9500 . ?
C30 H30 0.9500 . ?
Pt2 P3 2.2465(13) . ?
Pt2 P4 2.2486(13) . ?
Pt2 Cl3 2.3560(12) . ?
Pt2 Cl4 2.3587(13) . ?
P3 C34 1.819(5) . ?
P3 C40 1.823(5) . ?
P3 C31 1.829(5) . ?
P4 C49 1.808(5) . ?
P4 C55 1.831(5) . ?
P4 C46 1.833(5) . ?
O3 C33 1.197(6) . ?
O4 C48 1.193(7) . ?
C31 C32 1.531(7) . ?
C31 H31A 0.9900 . ?
C31 H31B 0.9900 . ?
C32 C33 1.488(7) . ?
C32 H32A 0.9900 . ?
C32 H32B 0.9900 . ?
C33 H33 0.9500 . ?
C34 C35 1.376(7) . ?
C34 C39 1.402(7) . ?
C35 C36 1.386(8) . ?
C35 H35 0.9500 . ?
C36 C37 1.372(8) . ?
C36 H36 0.9500 . ?
C37 C38 1.386(8) . ?
C37 H37 0.9500 . ?
C38 C39 1.372(7) . ?
C38 H38 0.9500 . ?
C39 H39 0.9500 . ?
C40 C45 1.391(7) . ?
C40 C41 1.400(7) . ?
C41 C42 1.379(7) . ?
C41 H41 0.9500 . ?
C42 C43 1.378(8) . ?
C42 H42 0.9500 . ?
C43 C44 1.382(8) . ?
C43 H43 0.9500 . ?
C44 C45 1.379(7) . ?
C44 H44 0.9500 . ?
C45 H45 0.9500 . ?
C46 C47 1.534(7) . ?
C46 H46A 0.9900 . ?
C46 H46B 0.9900 . ?
C47 C48 1.484(8) . ?
C47 H47A 0.9900 . ?
C47 H47B 0.9900 . ?
C48 H48 0.9500 . ?
C49 C50 1.386(7) . ?
C49 C54 1.390(7) . ?
C50 C51 1.389(7) . ?
C50 H50 0.9500 . ?
C51 C52 1.377(7) . ?
C51 H51 0.9500 . ?
C52 C53 1.383(8) . ?
C52 H52 0.9500 . ?
C53 C54 1.381(7) . ?
C53 H53 0.9500 . ?
C54 H54 0.9500 . ?
C55 C56 1.389(7) . ?
C55 C60 1.389(7) . ?
C56 C57 1.382(7) . ?
C56 H56 0.9500 . ?
C57 C58 1.381(8) . ?
C57 H57 0.9500 . ?
C58 C59 1.379(8) . ?
C58 H58 0.9500 . ?
C59 C60 1.384(8) . ?
C59 H59 0.9500 . ?
C60 H60 0.9500 . ?
